data_4515295
loop_
_publ_author_name
'Dopilka, Andrew'
'Zhao, Ran'
'Weller, J. Mark'
'Bobev, Svilen'
'Peng, Xihong'
'Chan, Candace K.'

_publ_section_title
;
 Experimental and Computational Study of the Lithiation of
 Ba<sub>8</sub>Al <sub>y</sub>Ge<sub>46- y</sub> Based Type I Germanium
 Clathrates.
;
_journal_issue 44
_journal_name_full 'ACS applied materials &amp; interfaces'
_journal_page_first 37981
_journal_page_last 37993
_journal_paper_doi 10.1021/acsami.8b11509
_journal_volume 10
_journal_year 2018
_chemical_formula_sum 'Al14.5 Ba8 Ge31.5'
_chemical_formula_weight 3776.51
_space_group_IT_number 223
_space_group_name_Hall '-P 4n 2 3'
_space_group_name_H-M_alt 'P m -3 n'
_symmetry_cell_setting cubic
_symmetry_space_group_name_H-M 'P m -3 n'
_atom_sites_solution_primary direct
_atom_sites_solution_secondary difmap
_audit_creation_method SHELXL-97
_cell_angle_alpha 90.00
_cell_angle_beta 90.00
_cell_angle_gamma 90.00
_cell_formula_units_Z 1
_cell_length_a 10.8425(6)
_cell_length_b 10.8425(6)
_cell_length_c 10.8425(6)
_cell_measurement_reflns_used 597
_cell_measurement_temperature 200(2)
_cell_measurement_theta_max 24.82
_cell_measurement_theta_min 6.52
_cell_volume 1274.64(12)
_computing_cell_refinement 'Bruker SMART'
_computing_data_collection 'Bruker SMART'
_computing_data_reduction 'Bruker SAINT'
_computing_molecular_graphics 'Bruker SHELXTL'
_computing_publication_material 'Bruker SHELXTL'
_computing_structure_refinement 'SHELXL-97 (Sheldrick, 1997)'
_computing_structure_solution 'SHELXS-97 (Sheldrick, 1990)'
_diffrn_ambient_temperature 200(2)
_diffrn_measured_fraction_theta_full 1.000
_diffrn_measured_fraction_theta_max 1.000
_diffrn_measurement_device_type 'CCD area detector'
_diffrn_measurement_method 'phi and omega scans'
_diffrn_radiation_monochromator graphite
_diffrn_radiation_source 'fine-focus sealed tube'
_diffrn_radiation_type MoK\a
_diffrn_radiation_wavelength 0.71073
_diffrn_reflns_av_R_equivalents 0.0763
_diffrn_reflns_av_sigmaI/netI 0.0290
_diffrn_reflns_limit_h_max 15
_diffrn_reflns_limit_h_min -15
_diffrn_reflns_limit_k_max 14
_diffrn_reflns_limit_k_min -8
_diffrn_reflns_limit_l_max 14
_diffrn_reflns_limit_l_min -9
_diffrn_reflns_number 5046
_diffrn_reflns_theta_full 29.52
_diffrn_reflns_theta_max 29.52
_diffrn_reflns_theta_min 2.66
_exptl_absorpt_coefficient_mu 24.555
_exptl_absorpt_correction_T_max 0.4400
_exptl_absorpt_correction_T_min 0.1566
_exptl_absorpt_correction_type multi-scan
_exptl_absorpt_process_details SADABS
_exptl_crystal_colour black
_exptl_crystal_density_diffrn 4.920
_exptl_crystal_density_method 'not measured'
_exptl_crystal_description block
_exptl_crystal_F_000 1645
_exptl_crystal_size_max 0.12
_exptl_crystal_size_mid 0.09
_exptl_crystal_size_min 0.04
_refine_diff_density_max 0.745
_refine_diff_density_min -0.822
_refine_diff_density_rms 0.149
_refine_ls_extinction_coef 0.00117(12)
_refine_ls_extinction_expression Fc^*^=kFc[1+0.001xFc^2^\l^3^/sin(2\q)]^-1/4^
_refine_ls_extinction_method SHELXL
_refine_ls_goodness_of_fit_ref 1.039
_refine_ls_matrix_type full
_refine_ls_number_parameters 19
_refine_ls_number_reflns 348
_refine_ls_number_restraints 0
_refine_ls_restrained_S_all 1.039
_refine_ls_R_factor_all 0.0338
_refine_ls_R_factor_gt 0.0214
_refine_ls_shift/su_max 0.000
_refine_ls_shift/su_mean 0.000
_refine_ls_structure_factor_coef Fsqd
_refine_ls_weighting_details 'calc w=1/[\s^2^(Fo^2^)+(0.0116P)^2^+2.2061P] where P=(Fo^2^+2Fc^2^)/3'
_refine_ls_weighting_scheme calc
_refine_ls_wR_factor_gt 0.0368
_refine_ls_wR_factor_ref 0.0396
_reflns_number_gt 280
_reflns_number_total 348
_reflns_threshold_expression >2sigma(I)
_cod_data_source_file am8b11509_si_007.cif
_cod_data_source_block Al14
_cod_depositor_comments
;
The following automatic conversions were performed:

data item '_symmetry_cell_setting' value 'Cubic' was changed to
'cubic' in accordance with the
/home/data/users/saulius/crontab/automatic-downloads/current/ACS/lib/dictionaries/cif_core.dic
dictionary named 'cif_core.dic' version 2.4.2 last updated on
2011-04-26.

Automatic conversion script
Id: cif_fix_values 6909 2019-04-08 15:41:33Z antanas 
;
_cod_original_sg_symbol_H-M Pm-3n
_cod_original_formula_sum 'Al14.50 Ba8 Ge31.50'
_cod_database_code 4515295

loop_
_symmetry_equiv_pos_as_xyz
'x, y, z'
'-x, -y, z'
'-x, y, -z'
'x, -y, -z'
'z, x, y'
'z, -x, -y'
'-z, -x, y'
'-z, x, -y'
'y, z, x'
'-y, z, -x'
'y, -z, -x'
'-y, -z, x'
'y+1/2, x+1/2, -z+1/2'
'-y+1/2, -x+1/2, -z+1/2'
'y+1/2, -x+1/2, z+1/2'
'-y+1/2, x+1/2, z+1/2'
'x+1/2, z+1/2, -y+1/2'
'-x+1/2, z+1/2, y+1/2'
'-x+1/2, -z+1/2, -y+1/2'
'x+1/2, -z+1/2, y+1/2'
'z+1/2, y+1/2, -x+1/2'
'z+1/2, -y+1/2, x+1/2'
'-z+1/2, y+1/2, x+1/2'
'-z+1/2, -y+1/2, -x+1/2'
'-x, -y, -z'
'x, y, -z'
'x, -y, z'
'-x, y, z'
'-z, -x, -y'
'-z, x, y'
'z, x, -y'
'z, -x, y'
'-y, -z, -x'
'y, -z, x'
'-y, z, x'
'y, z, -x'
'-y-1/2, -x-1/2, z-1/2'
'y-1/2, x-1/2, z-1/2'
'-y-1/2, x-1/2, -z-1/2'
'y-1/2, -x-1/2, -z-1/2'
'-x-1/2, -z-1/2, y-1/2'
'x-1/2, -z-1/2, -y-1/2'
'x-1/2, z-1/2, y-1/2'
'-x-1/2, z-1/2, -y-1/2'
'-z-1/2, -y-1/2, x-1/2'
'-z-1/2, y-1/2, -x-1/2'
'z-1/2, -y-1/2, -x-1/2'
'z-1/2, y-1/2, x-1/2'

loop_
_atom_site_label
_atom_site_type_symbol
_atom_site_fract_x
_atom_site_fract_y
_atom_site_fract_z
_atom_site_U_iso_or_equiv
_atom_site_adp_type
_atom_site_occupancy
_atom_site_symmetry_multiplicity
_atom_site_calc_flag
_atom_site_refinement_flags
Ba1 Ba 0.0000 0.5000 0.2500 0.0300(3) Uani 1 8 d S
Ba2 Ba 0.0000 0.0000 0.0000 0.0115(3) Uani 1 24 d S
Ge1 Ge 0.11642(6) 0.30785(5) 0.0000 0.0119(2) Uani 0.862(6) 2 d SP
Al1 Al 0.11642(6) 0.30785(5) 0.0000 0.0119(2) Uani 0.138(6) 2 d SP
Ge2 Ge 0.18440(5) 0.18440(5) 0.18440(5) 0.0113(3) Uani 0.619(5) 3 d SP
Al2 Al 0.18440(5) 0.18440(5) 0.18440(5) 0.0113(3) Uani 0.381(5) 3 d SP
Ge3 Ge 0.2500 0.5000 0.0000 0.0102(8) Uani 0.183(8) 8 d SP
Al3 Al 0.2500 0.5000 0.0000 0.0102(8) Uani 0.817(8) 8 d SP

loop_
_atom_site_aniso_label
_atom_site_aniso_U_11
_atom_site_aniso_U_22
_atom_site_aniso_U_33
_atom_site_aniso_U_23
_atom_site_aniso_U_13
_atom_site_aniso_U_12
Ba1 0.0364(3) 0.0364(3) 0.0171(4) 0.000 0.000 0.000
Ba2 0.0115(3) 0.0115(3) 0.0115(3) 0.000 0.000 0.000
Ge1 0.0116(3) 0.0113(3) 0.0128(4) 0.000 0.000 -0.0006(2)
Al1 0.0116(3) 0.0113(3) 0.0128(4) 0.000 0.000 -0.0006(2)
Ge2 0.0113(3) 0.0113(3) 0.0113(3) -0.00089(19) -0.00089(19) -0.00089(19)
Al2 0.0113(3) 0.0113(3) 0.0113(3) -0.00089(19) -0.00089(19) -0.00089(19)
Ge3 0.0103(13) 0.0102(9) 0.0102(9) 0.000 0.000 0.000
Al3 0.0103(13) 0.0102(9) 0.0102(9) 0.000 0.000 0.000

loop_
_atom_type_symbol
_atom_type_description
_atom_type_scat_dispersion_real
_atom_type_scat_dispersion_imag
_atom_type_scat_source
Ba Ba -0.3244 2.2819 'International Tables Vol C Tables 4.2.6.8 and 6.1.1.4'
Al Al 0.0645 0.0514 'International Tables Vol C Tables 4.2.6.8 and 6.1.1.4'
Ge Ge 0.1547 1.8001 'International Tables Vol C Tables 4.2.6.8 and 6.1.1.4'

loop_
_geom_angle_atom_site_label_1
_geom_angle_atom_site_label_2
_geom_angle_atom_site_label_3
_geom_angle
_geom_angle_site_symmetry_1
_geom_angle_site_symmetry_3
Ge1 Ba1 Al1 123.588(8) . 39_666
Ge1 Ba1 Ge1 123.588(8) . 39_666
Al1 Ba1 Ge1 0.0 39_666 39_666
Ge1 Ba1 Al1 40.532(18) . 3
Al1 Ba1 Al1 161.666(19) 39_666 3
Ge1 Ba1 Al1 161.666(19) 39_666 3
Ge1 Ba1 Ge1 40.532(18) . 3
Al1 Ba1 Ge1 161.666(19) 39_666 3
Ge1 Ba1 Ge1 161.666(19) 39_666 3
Al1 Ba1 Ge1 0.00(2) 3 3
Ge1 Ba1 Al1 99.044(14) . 37_666
Al1 Ba1 Al1 40.532(18) 39_666 37_666
Ge1 Ba1 Al1 40.532(18) 39_666 37_666
Al1 Ba1 Al1 123.587(8) 3 37_666
Ge1 Ba1 Al1 123.587(8) 3 37_666
Ge1 Ba1 Ge1 99.044(14) . 37_666
Al1 Ba1 Ge1 40.532(18) 39_666 37_666
Ge1 Ba1 Ge1 40.532(18) 39_666 37_666
Al1 Ba1 Ge1 123.587(8) 3 37_666
Ge1 Ba1 Ge1 123.587(8) 3 37_666
Al1 Ba1 Ge1 0.000(18) 37_666 37_666
Ge1 Ba1 Al1 161.666(19) . 13_455
Al1 Ba1 Al1 69.734(16) 39_666 13_455
Ge1 Ba1 Al1 69.734(16) 39_666 13_455
Al1 Ba1 Al1 123.587(8) 3 13_455
Ge1 Ba1 Al1 123.587(8) 3 13_455
Al1 Ba1 Al1 83.891(14) 37_666 13_455
Ge1 Ba1 Al1 83.891(14) 37_666 13_455
Ge1 Ba1 Ge1 161.666(19) . 13_455
Al1 Ba1 Ge1 69.734(16) 39_666 13_455
Ge1 Ba1 Ge1 69.734(16) 39_666 13_455
Al1 Ba1 Ge1 123.587(8) 3 13_455
Ge1 Ba1 Ge1 123.587(8) 3 13_455
Al1 Ba1 Ge1 83.891(14) 37_666 13_455
Ge1 Ba1 Ge1 83.891(14) 37_666 13_455
Al1 Ba1 Ge1 0.000(15) 13_455 13_455
Ge1 Ba1 Ge1 83.891(14) . 25_565
Al1 Ba1 Ge1 123.587(8) 39_666 25_565
Ge1 Ba1 Ge1 123.587(8) 39_666 25_565
Al1 Ba1 Ge1 69.734(16) 3 25_565
Ge1 Ba1 Ge1 69.734(16) 3 25_565
Al1 Ba1 Ge1 161.666(19) 37_666 25_565
Ge1 Ba1 Ge1 161.666(19) 37_666 25_565
Al1 Ba1 Ge1 99.043(14) 13_455 25_565
Ge1 Ba1 Ge1 99.043(14) 13_455 25_565
Ge1 Ba1 Al1 83.891(14) . 25_565
Al1 Ba1 Al1 123.587(8) 39_666 25_565
Ge1 Ba1 Al1 123.587(8) 39_666 25_565
Al1 Ba1 Al1 69.734(16) 3 25_565
Ge1 Ba1 Al1 69.734(16) 3 25_565
Al1 Ba1 Al1 161.666(19) 37_666 25_565
Ge1 Ba1 Al1 161.666(19) 37_666 25_565
Al1 Ba1 Al1 99.043(14) 13_455 25_565
Ge1 Ba1 Al1 99.043(14) 13_455 25_565
Ge1 Ba1 Al1 0.000(18) 25_565 25_565
Al2 Ba2 Ge2 0.00(4) 25 25
Al2 Ba2 Al2 109.5 25 28
Ge2 Ba2 Al2 109.5 25 28
Al2 Ba2 Al2 70.5 25 4
Ge2 Ba2 Al2 70.5 25 4
Al2 Ba2 Al2 180.0 28 4
Al2 Ba2 Ge2 109.5 25 28
Ge2 Ba2 Ge2 109.5 25 28
Al2 Ba2 Ge2 0.000(13) 28 28
Al2 Ba2 Ge2 180.0 4 28
Al2 Ba2 Ge2 70.5 25 4
Ge2 Ba2 Ge2 70.5 25 4
Al2 Ba2 Ge2 180.0 28 4
Al2 Ba2 Ge2 0.000(13) 4 4
Ge2 Ba2 Ge2 180.0 28 4
Al2 Ba2 Al2 109.5 25 27
Ge2 Ba2 Al2 109.5 25 27
Al2 Ba2 Al2 109.5 28 27
Al2 Ba2 Al2 70.5 4 27
Ge2 Ba2 Al2 109.5 28 27
Ge2 Ba2 Al2 70.5 4 27
Al2 Ba2 Al2 70.5 25 3
Ge2 Ba2 Al2 70.5 25 3
Al2 Ba2 Al2 70.5 28 3
Al2 Ba2 Al2 109.5 4 3
Ge2 Ba2 Al2 70.5 28 3
Ge2 Ba2 Al2 109.5 4 3
Al2 Ba2 Al2 180.0 27 3
Al2 Ba2 Al2 109.5 25 26
Ge2 Ba2 Al2 109.5 25 26
Al2 Ba2 Al2 109.5 28 26
Al2 Ba2 Al2 70.5 4 26
Ge2 Ba2 Al2 109.5 28 26
Ge2 Ba2 Al2 70.5 4 26
Al2 Ba2 Al2 109.5 27 26
Al2 Ba2 Al2 70.5 3 26
Al2 Ba2 Al2 70.5 25 2
Ge2 Ba2 Al2 70.5 25 2
Al2 Ba2 Al2 70.5 28 2
Al2 Ba2 Al2 109.5 4 2
Ge2 Ba2 Al2 70.5 28 2
Ge2 Ba2 Al2 109.5 4 2
Al2 Ba2 Al2 70.5 27 2
Al2 Ba2 Al2 109.5 3 2
Al2 Ba2 Al2 180.000(13) 26 2
Al2 Ba2 Ge2 109.5 25 27
Ge2 Ba2 Ge2 109.5 25 27
Al2 Ba2 Ge2 109.5 28 27
Al2 Ba2 Ge2 70.5 4 27
Ge2 Ba2 Ge2 109.5 28 27
Ge2 Ba2 Ge2 70.5 4 27
Al2 Ba2 Ge2 0.000(13) 27 27
Al2 Ba2 Ge2 180.000(13) 3 27
Al2 Ba2 Ge2 109.5 26 27
Al2 Ba2 Ge2 70.5 2 27
Al2 Ba2 Ge2 70.5 25 3
Ge2 Ba2 Ge2 70.5 25 3
Al2 Ba2 Ge2 70.5 28 3
Al2 Ba2 Ge2 109.5 4 3
Ge2 Ba2 Ge2 70.5 28 3
Ge2 Ba2 Ge2 109.5 4 3
Al2 Ba2 Ge2 180.0 27 3
Al2 Ba2 Ge2 0.00(3) 3 3
Al2 Ba2 Ge2 70.5 26 3
Al2 Ba2 Ge2 109.5 2 3
Ge2 Ba2 Ge2 180.0 27 3
Al2 Ge1 Ge2 0.000(5) 26 26
Al2 Ge1 Ge2 105.22(3) 26 .
Ge2 Ge1 Ge2 105.22(3) 26 .
Al2 Ge1 Al1 107.032(17) 26 3
Ge2 Ge1 Al1 107.032(17) 26 3
Ge2 Ge1 Al1 107.032(17) . 3
Al2 Ge1 Ge1 107.032(17) 26 3
Ge2 Ge1 Ge1 107.032(17) 26 3
Ge2 Ge1 Ge1 107.032(17) . 3
Al1 Ge1 Ge1 0.00(3) 3 3
Al2 Ge1 Ge3 105.64(3) 26 .
Ge2 Ge1 Ge3 105.64(3) 26 .
Ge2 Ge1 Ge3 105.64(3) . .
Al1 Ge1 Ge3 124.807(13) 3 .
Ge1 Ge1 Ge3 124.807(13) 3 .
Al2 Ge1 Ba2 66.80(2) 26 .
Ge2 Ge1 Ba2 66.80(2) 26 .
Ge2 Ge1 Ba2 66.80(2) . .
Al1 Ge1 Ba2 69.284(10) 3 .
Ge1 Ge1 Ba2 69.284(10) 3 .
Ge3 Ge1 Ba2 165.91(2) . .
Al2 Ge1 Ba1 175.200(19) 26 .
Ge2 Ge1 Ba1 175.200(19) 26 .
Ge2 Ge1 Ba1 79.313(11) . .
Al1 Ge1 Ba1 69.735(9) 3 .
Ge1 Ge1 Ba1 69.735(9) 3 .
Ge3 Ge1 Ba1 74.236(11) . .
Ba2 Ge1 Ba1 114.343(12) . .
Al2 Ge1 Ba1 79.313(11) 26 25_565
Ge2 Ge1 Ba1 79.313(11) 26 25_565
Ge2 Ge1 Ba1 175.200(19) . 25_565
Al1 Ge1 Ba1 69.735(9) 3 25_565
Ge1 Ge1 Ba1 69.735(9) 3 25_565
Ge3 Ge1 Ba1 74.236(11) . 25_565
Ba2 Ge1 Ba1 114.343(12) . 25_565
Ba1 Ge1 Ba1 96.110(14) . 25_565
Al2 Ge2 Ge2 0.00(4) 14 14
Al2 Ge2 Al1 108.71(2) 14 5
Ge2 Ge2 Al1 108.71(2) 14 5
Al2 Ge2 Ge1 108.71(2) 14 5
Ge2 Ge2 Ge1 108.71(2) 14 5
Al1 Ge2 Ge1 0.00(3) 5 5
Al2 Ge2 Al1 108.71(2) 14 9
Ge2 Ge2 Al1 108.71(2) 14 9
Al1 Ge2 Al1 110.22(2) 5 9
Ge1 Ge2 Al1 110.22(2) 5 9
Al2 Ge2 Ge1 108.71(2) 14 9
Ge2 Ge2 Ge1 108.71(2) 14 9
Al1 Ge2 Ge1 110.22(2) 5 9
Ge1 Ge2 Ge1 110.22(2) 5 9
Al1 Ge2 Ge1 0.00(3) 9 9
Al2 Ge2 Ge1 108.71(2) 14 .
Ge2 Ge2 Ge1 108.71(2) 14 .
Al1 Ge2 Ge1 110.22(2) 5 .
Ge1 Ge2 Ge1 110.22(2) 5 .
Al1 Ge2 Ge1 110.22(2) 9 .
Ge1 Ge2 Ge1 110.22(2) 9 .
Al2 Ge2 Ba2 180.00(6) 14 .
Ge2 Ge2 Ba2 180.00(6) 14 .
Al1 Ge2 Ba2 71.29(2) 5 .
Ge1 Ge2 Ba2 71.29(2) 5 .
Al1 Ge2 Ba2 71.29(2) 9 .
Ge1 Ge2 Ba2 71.29(2) 9 .
Ge1 Ge2 Ba2 71.29(2) . .
Ge1 Ge3 Al1 109.014(13) . 19
Ge1 Ge3 Ge1 109.014(13) . 19
Al1 Ge3 Ge1 0.0 19 19
Ge1 Ge3 Al1 109.014(13) . 41_665
Al1 Ge3 Al1 110.39(3) 19 41_665
Ge1 Ge3 Al1 110.39(3) 19 41_665
Ge1 Ge3 Al1 110.39(3) . 27_565
Al1 Ge3 Al1 109.014(13) 19 27_565
Ge1 Ge3 Al1 109.014(13) 19 27_565
Al1 Ge3 Al1 109.014(13) 41_665 27_565
Ge1 Ge3 Ge1 109.014(13) . 41_665
Al1 Ge3 Ge1 110.39(3) 19 41_665
Ge1 Ge3 Ge1 110.39(3) 19 41_665
Al1 Ge3 Ge1 0.000(15) 41_665 41_665
Al1 Ge3 Ge1 109.014(13) 27_565 41_665
Ge1 Ge3 Ge1 110.39(3) . 27_565
Al1 Ge3 Ge1 109.014(13) 19 27_565
Ge1 Ge3 Ge1 109.014(13) 19 27_565
Al1 Ge3 Ge1 109.014(13) 41_665 27_565
Al1 Ge3 Ge1 0.00(2) 27_565 27_565
Ge1 Ge3 Ge1 109.014(13) 41_665 27_565
Ge1 Ge3 Ba1 169.806(13) . 33_665
Al1 Ge3 Ba1 66.196(9) 19 33_665
Ge1 Ge3 Ba1 66.196(9) 19 33_665
Al1 Ge3 Ba1 66.196(9) 41_665 33_665
Al1 Ge3 Ba1 79.805(13) 27_565 33_665
Ge1 Ge3 Ba1 66.196(9) 41_665 33_665
Ge1 Ge3 Ba1 79.805(13) 27_565 33_665
Ge1 Ge3 Ba1 66.195(9) . 25_565
Al1 Ge3 Ba1 169.805(13) 19 25_565
Ge1 Ge3 Ba1 169.805(13) 19 25_565
Al1 Ge3 Ba1 79.805(13) 41_665 25_565
Al1 Ge3 Ba1 66.196(9) 27_565 25_565
Ge1 Ge3 Ba1 79.805(13) 41_665 25_565
Ge1 Ge3 Ba1 66.196(9) 27_565 25_565
Ba1 Ge3 Ba1 120.0 33_665 25_565
Ge1 Ge3 Ba1 66.195(8) . .
Al1 Ge3 Ba1 79.805(13) 19 .
Ge1 Ge3 Ba1 79.805(13) 19 .
Al1 Ge3 Ba1 169.805(13) 41_665 .
Al1 Ge3 Ba1 66.196(9) 27_565 .
Ge1 Ge3 Ba1 169.805(13) 41_665 .
Ge1 Ge3 Ba1 66.196(9) 27_565 .
Ba1 Ge3 Ba1 120.0 33_665 .
Ba1 Ge3 Ba1 90.0 25_565 .
Ge1 Ge3 Ba1 79.806(13) . 9
Al1 Ge3 Ba1 66.196(9) 19 9
Ge1 Ge3 Ba1 66.196(9) 19 9
Al1 Ge3 Ba1 66.196(9) 41_665 9
Al1 Ge3 Ba1 169.805(13) 27_565 9
Ge1 Ge3 Ba1 66.196(9) 41_665 9
Ge1 Ge3 Ba1 169.805(13) 27_565 9
Ba1 Ge3 Ba1 90.0 33_665 9
Ba1 Ge3 Ba1 120.0 25_565 9
Ba1 Ge3 Ba1 120.0 . 9

loop_
_geom_bond_atom_site_label_1
_geom_bond_atom_site_label_2
_geom_bond_distance
_geom_bond_site_symmetry_2
Ba1 Ge1 3.6444(4) .
Ba1 Al1 3.6444(4) 39_666
Ba1 Ge1 3.6444(4) 39_666
Ba1 Al1 3.6444(4) 3
Ba1 Ge1 3.6444(4) 3
Ba1 Al1 3.6444(4) 37_666
Ba1 Ge1 3.6444(4) 37_666
Ba1 Al1 3.6444(4) 13_455
Ba1 Ge1 3.6444(4) 13_455
Ba1 Ge1 3.6444(4) 25_565
Ba1 Al1 3.6444(4) 25_565
Ba2 Al2 3.4630(9) 25
Ba2 Ge2 3.4630(9) 25
Ba2 Al2 3.4630(9) 28
Ba2 Al2 3.4630(9) 4
Ba2 Ge2 3.4630(9) 28
Ba2 Ge2 3.4630(9) 4
Ba2 Al2 3.4630(9) 27
Ba2 Al2 3.4630(9) 3
Ba2 Al2 3.4630(9) 26
Ba2 Al2 3.4630(9) 2
Ba2 Ge2 3.4630(9) 27
Ba2 Ge2 3.4630(9) 3
Ge1 Al2 2.5164(5) 26
Ge1 Ge2 2.5164(5) 26
Ge1 Ge2 2.5164(5) .
Ge1 Al1 2.5246(12) 3
Ge1 Ge1 2.5246(12) 3
Ge1 Ge3 2.5373(6) .
Ge1 Ba1 3.6444(4) 25_565
Ge2 Al2 2.4638(17) 14
Ge2 Ge2 2.4638(17) 14
Ge2 Al1 2.5164(5) 5
Ge2 Ge1 2.5164(5) 5
Ge2 Al1 2.5164(5) 9
Ge2 Ge1 2.5164(5) 9
Ge3 Al1 2.5373(6) 19
Ge3 Ge1 2.5373(6) 19
Ge3 Al1 2.5373(6) 41_665
Ge3 Al1 2.5373(6) 27_565
Ge3 Ge1 2.5373(6) 41_665
Ge3 Ge1 2.5373(6) 27_565
Ge3 Ba1 3.8334(2) 33_665
Ge3 Ba1 3.8334(2) 25_565
Ge3 Ba1 3.8334(2) 9
